data_4330349
loop_
_publ_author_name
'Sergio S. Rozenel'
'John Arnold'

_publ_section_title
;
 Bimetallic Ruthenium PNP Pincer Complex As a Platform to Model Proposed
 Intermediates in Dinitrogen Reduction to Ammonia
;
_journal_name_full 'Inorganic Chemistry'
_journal_page_first 9730
_journal_page_last 9739
_journal_paper_doi 10.1021/ic3010322
_journal_volume 51
_journal_year 2012
_chemical_formula_moiety 'C38 H80 Cl2 N4 P4 Ru2, 2(B F4)'
_chemical_formula_sum 'C38 H80 B2 Cl2 F8 N4 P4 Ru2'
_chemical_formula_weight 1163.60
_chemical_name_common '[(HPNPRuCl)2(PhNNH)](BF4)2 (4)'
_chemical_name_systematic
;
 ?
;
_space_group_IT_number 9
_symmetry_cell_setting monoclinic
_symmetry_space_group_name_Hall 'C -2yc'
_symmetry_space_group_name_H-M 'C 1 c 1'
_atom_sites_solution_hydrogens geom
_atom_sites_solution_primary direct
_atom_sites_solution_secondary difmap
_audit_creation_method SHELXL-97
_cell_angle_alpha 90.00
_cell_angle_beta 93.132(3)
_cell_angle_gamma 90.00
_cell_formula_units_Z 4
_cell_length_a 10.1804(6)
_cell_length_b 27.0385(18)
_cell_length_c 18.0234(11)
_cell_measurement_reflns_used 9963
_cell_measurement_temperature 100(2)
_cell_measurement_theta_max 25.43
_cell_measurement_theta_min 2.37
_cell_volume 4953.8(5)
_computing_cell_refinement 'Bruker SAINT'
_computing_data_collection 'Bruker APEX2'
_computing_data_reduction 'Bruker SAINT'
_computing_molecular_graphics ORTEP-32
_computing_publication_material WinGX
_computing_structure_refinement 'SHELXL-97 (Sheldrick, 2008)'
_computing_structure_solution SIR-97
_diffrn_ambient_temperature 100(2)
_diffrn_detector_area_resol_mean 8.366
_diffrn_measured_fraction_theta_full 0.999
_diffrn_measured_fraction_theta_max 0.995
_diffrn_measurement_device_type 'Bruker APEX-II CCD'
_diffrn_measurement_method 'phi and omega scans'
_diffrn_radiation_monochromator 'QUAZAR multilayer mirrors'
_diffrn_radiation_source 'microfocus sealed tube'
_diffrn_radiation_type MoK\a
_diffrn_radiation_wavelength 0.71073
_diffrn_reflns_av_R_equivalents 0.0281
_diffrn_reflns_av_sigmaI/netI 0.0326
_diffrn_reflns_limit_h_max 12
_diffrn_reflns_limit_h_min -12
_diffrn_reflns_limit_k_max 32
_diffrn_reflns_limit_k_min -28
_diffrn_reflns_limit_l_max 20
_diffrn_reflns_limit_l_min -21
_diffrn_reflns_number 30598
_diffrn_reflns_theta_full 25.00
_diffrn_reflns_theta_max 25.51
_diffrn_reflns_theta_min 2.14
_exptl_absorpt_coefficient_mu 0.910
_exptl_absorpt_correction_T_max 0.964
_exptl_absorpt_correction_T_min 0.877
_exptl_absorpt_correction_type multi-scan
_exptl_absorpt_process_details SADABS
_exptl_crystal_colour red
_exptl_crystal_density_diffrn 1.560
_exptl_crystal_description plate
_exptl_crystal_F_000 2400
_exptl_crystal_size_max 0.18
_exptl_crystal_size_mid 0.12
_exptl_crystal_size_min 0.04
_refine_diff_density_max 0.565
_refine_diff_density_min -0.358
_refine_diff_density_rms 0.069
_refine_ls_abs_structure_details 'Flack H D (1983), Acta Cryst. A39, 876-881'
_refine_ls_abs_structure_Flack 0.00(2)
_refine_ls_extinction_method none
_refine_ls_goodness_of_fit_ref 1.054
_refine_ls_hydrogen_treatment mixed
_refine_ls_matrix_type full
_refine_ls_number_parameters 596
_refine_ls_number_reflns 8836
_refine_ls_number_restraints 8
_refine_ls_restrained_S_all 1.054
_refine_ls_R_factor_all 0.0310
_refine_ls_R_factor_gt 0.0285
_refine_ls_shift/su_max 0.002
_refine_ls_shift/su_mean 0.000
_refine_ls_structure_factor_coef Fsqd
_refine_ls_weighting_details 'calc w=1/[\s^2^(Fo^2^)+(0.0385P)^2^+6.2265P] where P=(Fo^2^+2Fc^2^)/3'
_refine_ls_weighting_scheme calc
_refine_ls_wR_factor_gt 0.0691
_refine_ls_wR_factor_ref 0.0706
_reflns_number_gt 4623
_reflns_number_total 4623
_reflns_threshold_expression >2sigma(I)
_cod_data_source_file ic3010322_si_001_04.cif
_cod_data_source_block srd586
_cod_database_code 4330349

loop_
_symmetry_equiv_pos_as_xyz
'x, y, z'
'x, -y, z+1/2'
'x+1/2, y+1/2, z'
'x+1/2, -y+1/2, z+1/2'

loop_
_atom_site_label
_atom_site_type_symbol
_atom_site_fract_x
_atom_site_fract_y
_atom_site_fract_z
_atom_site_U_iso_or_equiv
_atom_site_adp_type
_atom_site_occupancy
_atom_site_symmetry_multiplicity
_atom_site_calc_flag
_atom_site_refinement_flags
C1 C 0.6525(4) 0.88429(16) 0.0946(2) 0.0295(9) Uani 1 1 d .
H1A H 0.7078 0.8937 0.0533 0.035 Uiso 1 1 calc R
H1B H 0.6906 0.8542 0.1185 0.035 Uiso 1 1 calc R
C2 C 0.6512(4) 0.92640(16) 0.1514(2) 0.0285(9) Uani 1 1 d .
H2A H 0.6250 0.9577 0.1263 0.034 Uiso 1 1 calc R
H2B H 0.7401 0.9308 0.1756 0.034 Uiso 1 1 calc R
C3 C 0.4998(5) 0.97239(17) 0.2644(3) 0.0382(11) Uani 1 1 d .
H3 H 0.4322 0.9890 0.2307 0.046 Uiso 1 1 calc R
C4 C 0.6180(6) 1.00556(19) 0.2684(3) 0.0541(15) Uani 1 1 d .
H4A H 0.6554 1.0072 0.2195 0.081 Uiso 1 1 calc R
H4B H 0.6839 0.9924 0.3048 0.081 Uiso 1 1 calc R
H4C H 0.5920 1.0388 0.2835 0.081 Uiso 1 1 calc R
C5 C 0.4423(7) 0.9696(2) 0.3407(3) 0.0638(17) Uani 1 1 d .
H5C H 0.5085 0.9564 0.3769 0.096 Uiso 1 1 calc R
H5D H 0.3651 0.9479 0.3381 0.096 Uiso 1 1 calc R
H5E H 0.4162 1.0028 0.3561 0.096 Uiso 1 1 calc R
C6 C 0.6314(5) 0.88076(19) 0.2977(3) 0.0403(11) Uani 1 1 d .
H6 H 0.6671 0.9088 0.3289 0.048 Uiso 1 1 calc R
C7 C 0.7493(6) 0.8521(2) 0.2786(3) 0.0600(16) Uani 1 1 d .
H7A H 0.8019 0.8717 0.2455 0.090 Uiso 1 1 calc R
H7B H 0.7216 0.8213 0.2537 0.090 Uiso 1 1 calc R
H7C H 0.8023 0.8443 0.3242 0.090 Uiso 1 1 calc R
C8 C 0.5477(6) 0.8512(2) 0.3492(3) 0.0483(13) Uani 1 1 d .
H8A H 0.4705 0.8707 0.3611 0.072 Uiso 1 1 calc R
H8B H 0.5997 0.8434 0.3951 0.072 Uiso 1 1 calc R
H8C H 0.5190 0.8204 0.3246 0.072 Uiso 1 1 calc R
C9 C 0.4802(5) 0.91011(17) 0.0043(2) 0.0378(11) Uani 1 1 d .
H9A H 0.5149 0.9432 0.0182 0.045 Uiso 1 1 calc R
H9B H 0.5211 0.8997 -0.0417 0.045 Uiso 1 1 calc R
C10 C 0.3420(5) 0.9130(2) -0.0091(3) 0.0278(16) Uani 0.782(12) 1 d P
H10A H 0.3076 0.8814 -0.0301 0.033 Uiso 1 1 calc R
H10B H 0.3193 0.9398 -0.0449 0.033 Uiso 1 1 calc R
C11 C 0.2986(5) 0.99377(19) 0.0950(3) 0.0446(12) Uani 1 1 d .
H11 H 0.3859 0.9965 0.1229 0.053 Uiso 1 1 calc R
C12 C 0.2023(5) 1.0203(2) 0.1422(3) 0.0532(14) Uani 1 1 d .
H12A H 0.1913 1.0015 0.1879 0.080 Uiso 1 1 calc R
H12B H 0.1171 1.0232 0.1144 0.080 Uiso 1 1 calc R
H12C H 0.2359 1.0534 0.1547 0.080 Uiso 1 1 calc R
C13 C 0.3115(7) 1.0248(2) 0.0228(3) 0.0618(16) Uani 1 1 d .
H13A H 0.2287 1.0232 -0.0075 0.093 Uiso 1 1 calc R
H13B H 0.3830 1.0115 -0.0054 0.093 Uiso 1 1 calc R
H13C H 0.3308 1.0593 0.0361 0.093 Uiso 1 1 calc R
C14 C 0.0965(5) 0.9157(2) 0.0512(3) 0.0469(13) Uani 1 1 d .
H14 H 0.0943 0.8814 0.0302 0.056 Uiso 1 1 calc R
C15 C 0.0483(6) 0.9488(2) -0.0134(3) 0.0527(15) Uani 1 1 d .
H15A H 0.1127 0.9483 -0.0519 0.079 Uiso 1 1 calc R
H15B H 0.0380 0.9827 0.0046 0.079 Uiso 1 1 calc R
H15C H -0.0365 0.9366 -0.0342 0.079 Uiso 1 1 calc R
C16 C -0.0015(5) 0.9144(2) 0.1137(4) 0.0675(18) Uani 1 1 d .
H16A H -0.0063 0.9473 0.1363 0.101 Uiso 1 1 calc R
H16B H 0.0283 0.8903 0.1515 0.101 Uiso 1 1 calc R
H16C H -0.0888 0.9049 0.0927 0.101 Uiso 1 1 calc R
C17 C 0.2703(4) 0.67533(16) 0.0313(2) 0.0264(9) Uani 1 1 d .
H17A H 0.3049 0.6498 -0.0019 0.032 Uiso 1 1 calc R
H17B H 0.2340 0.7027 0.0000 0.032 Uiso 1 1 calc R
C18 C 0.1628(4) 0.65339(16) 0.0756(2) 0.0278(9) Uani 1 1 d .
H18A H 0.1960 0.6238 0.1030 0.033 Uiso 1 1 calc R
H18B H 0.0874 0.6433 0.0419 0.033 Uiso 1 1 calc R
C19 C 0.0177(4) 0.6683(2) 0.2131(3) 0.0394(11) Uani 1 1 d .
H19 H 0.0834 0.6600 0.2546 0.047 Uiso 1 1 calc R
C20 C -0.0830(5) 0.7028(2) 0.2462(3) 0.0548(16) Uani 1 1 d .
H20A H -0.1592 0.7065 0.2110 0.082 Uiso 1 1 calc R
H20B H -0.0428 0.7353 0.2559 0.082 Uiso 1 1 calc R
H20C H -0.1115 0.6888 0.2928 0.082 Uiso 1 1 calc R
C21 C -0.0442(5) 0.6198(2) 0.1878(3) 0.0516(14) Uani 1 1 d .
H21A H -0.0767 0.6023 0.2307 0.077 Uiso 1 1 calc R
H21B H 0.0216 0.5994 0.1646 0.077 Uiso 1 1 calc R
H21C H -0.1176 0.6264 0.1517 0.077 Uiso 1 1 calc R
C22 C -0.0116(4) 0.73576(17) 0.0823(3) 0.0322(10) Uani 1 1 d .
H22 H 0.0370 0.7460 0.0381 0.039 Uiso 1 1 calc R
C23 C -0.1302(4) 0.70542(19) 0.0497(3) 0.0406(12) Uani 1 1 d .
H23A H -0.1881 0.6970 0.0895 0.061 Uiso 1 1 calc R
H23B H -0.0983 0.6750 0.0272 0.061 Uiso 1 1 calc R
H23C H -0.1791 0.7251 0.0118 0.061 Uiso 1 1 calc R
C24 C -0.0573(5) 0.7840(2) 0.1155(3) 0.0510(13) Uani 1 1 d .
H24A H -0.0987 0.8047 0.0762 0.076 Uiso 1 1 calc R
H24B H 0.0185 0.8015 0.1389 0.076 Uiso 1 1 calc R
H24C H -0.1211 0.7770 0.1529 0.076 Uiso 1 1 calc R
C25 C 0.4682(4) 0.65299(16) 0.1075(2) 0.0277(9) Uani 1 1 d .
H25A H 0.5349 0.6477 0.0703 0.033 Uiso 1 1 calc R
H25B H 0.4163 0.6222 0.1110 0.033 Uiso 1 1 calc R
C26 C 0.5360(4) 0.66415(17) 0.1817(2) 0.0281(9) Uani 1 1 d .
H26A H 0.6009 0.6910 0.1766 0.034 Uiso 1 1 calc R
H26B H 0.5832 0.6344 0.2011 0.034 Uiso 1 1 calc R
C27 C 0.5163(4) 0.70749(16) 0.3249(2) 0.0306(10) Uani 1 1 d .
H27 H 0.5695 0.7345 0.3034 0.037 Uiso 1 1 calc R
C28 C 0.6161(4) 0.67095(18) 0.3593(2) 0.0348(10) Uani 1 1 d .
H28A H 0.6828 0.6889 0.3899 0.052 Uiso 1 1 calc R
H28B H 0.6585 0.6531 0.3198 0.052 Uiso 1 1 calc R
H28C H 0.5710 0.6473 0.3904 0.052 Uiso 1 1 calc R
C29 C 0.4380(5) 0.73237(18) 0.3856(2) 0.0368(11) Uani 1 1 d .
H29A H 0.4006 0.7069 0.4169 0.055 Uiso 1 1 calc R
H29B H 0.3668 0.7523 0.3622 0.055 Uiso 1 1 calc R
H29C H 0.4968 0.7537 0.4163 0.055 Uiso 1 1 calc R
C30 C 0.3341(4) 0.62423(16) 0.2756(2) 0.0281(9) Uani 1 1 d .
H30 H 0.2592 0.6177 0.2387 0.034 Uiso 1 1 calc R
C31 C 0.4258(5) 0.57814(18) 0.2730(3) 0.0371(11) Uani 1 1 d .
H31A H 0.5090 0.5851 0.3010 0.056 Uiso 1 1 calc R
H31B H 0.4432 0.5706 0.2213 0.056 Uiso 1 1 calc R
H31C H 0.3828 0.5497 0.2952 0.056 Uiso 1 1 calc R
C32 C 0.2744(4) 0.62813(17) 0.3502(2) 0.0317(10) Uani 1 1 d .
H32A H 0.2204 0.5988 0.3584 0.048 Uiso 1 1 calc R
H32B H 0.2193 0.6578 0.3513 0.048 Uiso 1 1 calc R
H32C H 0.3447 0.6303 0.3895 0.048 Uiso 1 1 calc R
C33 C 0.1993(4) 0.86718(16) 0.2903(3) 0.0343(11) Uani 1 1 d .
C34 C 0.1848(8) 0.8509(2) 0.3591(3) 0.070(2) Uani 1 1 d .
H34 H 0.2245 0.8208 0.3757 0.084 Uiso 1 1 calc R
C35 C 0.1544(7) 0.9144(2) 0.2704(3) 0.072(2) Uani 1 1 d .
H35 H 0.1718 0.9278 0.2231 0.087 Uiso 1 1 calc R
C36 C 0.1089(9) 0.8794(2) 0.4074(4) 0.101(4) Uani 1 1 d .
H36 H 0.0944 0.8669 0.4555 0.122 Uiso 1 1 calc R
C37 C 0.0584(7) 0.9223(3) 0.3878(5) 0.084(3) Uani 1 1 d .
H37 H 0.0043 0.9396 0.4204 0.101 Uiso 1 1 calc R
C38 C 0.0836(8) 0.9420(3) 0.3204(4) 0.089(2) Uani 1 1 d .
H38 H 0.0534 0.9743 0.3075 0.107 Uiso 1 1 calc R
C110 C 0.381(2) 0.9520(7) 0.0409(13) 0.037(7) Uani 0.218(12) 1 d P
B1 B 0.5278(7) 0.7649(3) -0.0738(3) 0.0548(18) Uani 1 1 d .
B2 B 0.2383(5) 0.5288(2) 0.0215(3) 0.0386(13) Uani 1 1 d .
N1 N 0.5165(3) 0.87411(12) 0.06533(18) 0.0239(7) Uani 1 1 d .
H1 H 0.5209 0.8436 0.0419 0.029 Uiso 1 1 calc R
N2 N 0.3794(3) 0.69437(12) 0.08284(17) 0.0200(7) Uani 1 1 d .
H2 H 0.4296 0.7148 0.0541 0.024 Uiso 1 1 calc R
N4 N 0.2628(3) 0.83872(12) 0.23422(17) 0.0217(7) Uani 1 1 d .
N5 N 0.2413(3) 0.79182(12) 0.23750(18) 0.0208(7) Uani 1 1 d .
F1 F 0.6144(3) 0.75850(10) -0.13168(15) 0.0405(7) Uani 1 1 d .
F2 F 0.4827(3) 0.81078(11) -0.07292(17) 0.0602(9) Uani 1 1 d .
F3 F 0.4089(4) 0.73615(14) -0.0929(2) 0.0460(14) Uani 0.742(10) 1 d P
F4 F 0.5761(7) 0.7473(3) -0.0085(4) 0.073(3) Uani 0.746(9) 1 d P
F5 F 0.2473(5) 0.56257(13) -0.0333(2) 0.0895(14) Uani 1 1 d .
F6 F 0.2418(3) 0.48095(10) -0.00597(18) 0.0537(8) Uani 1 1 d .
F7 F 0.1223(4) 0.53586(12) 0.0564(3) 0.0809(13) Uani 1 1 d .
F8 F 0.3395(4) 0.53524(16) 0.0730(3) 0.1120(19) Uani 1 1 d .
F13 F 0.543(2) 0.7288(6) -0.0289(12) 0.061(8) Uani 0.258(10) 1 d P
F14 F 0.6558(10) 0.7954(4) -0.0176(6) 0.041(4) Uani 0.254(9) 1 d PU
P1 P 0.2687(2) 0.92582(9) 0.0820(5) 0.0222(12) Uani 0.88(3) 1 d P
P2 P 0.53329(10) 0.91073(4) 0.22147(6) 0.0240(2) Uani 1 1 d .
P3 P 0.11050(9) 0.70043(4) 0.14113(5) 0.0198(2) Uani 1 1 d .
P4 P 0.41002(9) 0.68323(4) 0.24652(6) 0.0194(2) Uani 1 1 d .
P11 P 0.2640(12) 0.9302(7) 0.117(4) 0.023(7) Uani 0.12(3) 1 d P
Cl1 Cl 0.51270(8) 0.78788(3) 0.17526(5) 0.01985(19) Uani 1 1 d .
Cl2 Cl 0.26162(8) 0.80283(4) 0.06999(5) 0.0208(2) Uani 1 1 d .
Ru1 Ru 0.30573(2) 0.741375(10) 0.16839(2) 0.01598(7) Uani 1 1 d .
Ru2 Ru 0.38234(2) 0.863578(10) 0.15168(2) 0.01809(8) Uani 1 1 d .
H101 H 0.176(4) 0.7809(15) 0.275(2) 0.020(10) Uiso 1 1 d .

loop_
_atom_site_aniso_label
_atom_site_aniso_U_11
_atom_site_aniso_U_22
_atom_site_aniso_U_33
_atom_site_aniso_U_23
_atom_site_aniso_U_13
_atom_site_aniso_U_12
C1 0.0196(19) 0.030(2) 0.040(2) 0.0067(19) 0.0128(17) 0.0021(17)
C2 0.023(2) 0.029(2) 0.033(2) 0.0045(18) 0.0006(17) -0.0080(18)
C3 0.052(3) 0.028(3) 0.033(3) -0.0042(19) -0.008(2) 0.002(2)
C4 0.084(4) 0.024(3) 0.054(3) -0.012(2) 0.004(3) -0.013(3)
C5 0.085(4) 0.052(4) 0.057(4) -0.023(3) 0.032(3) -0.011(3)
C6 0.042(3) 0.037(3) 0.041(3) 0.004(2) -0.007(2) -0.011(2)
C7 0.056(4) 0.069(4) 0.054(4) 0.006(3) -0.010(3) -0.014(3)
C8 0.060(3) 0.049(3) 0.034(3) 0.010(2) -0.008(2) -0.009(3)
C9 0.066(3) 0.025(3) 0.022(2) 0.0021(18) 0.005(2) 0.002(2)
C10 0.038(3) 0.025(3) 0.021(3) 0.002(2) 0.005(2) 0.001(2)
C11 0.044(3) 0.037(3) 0.053(3) -0.003(2) 0.003(2) -0.003(2)
C12 0.045(3) 0.050(3) 0.065(4) -0.020(3) 0.004(3) 0.000(3)
C13 0.079(4) 0.044(3) 0.062(4) 0.008(3) 0.000(3) -0.006(3)
C14 0.041(3) 0.037(3) 0.061(3) 0.003(2) -0.012(2) -0.001(2)
C15 0.056(3) 0.039(3) 0.060(4) -0.009(3) -0.024(3) 0.008(3)
C16 0.029(3) 0.070(4) 0.103(5) 0.001(4) 0.003(3) -0.001(3)
C17 0.029(2) 0.031(2) 0.019(2) -0.0059(17) 0.0046(16) -0.0040(18)
C18 0.028(2) 0.028(2) 0.027(2) -0.0095(18) -0.0008(17) -0.0054(18)
C19 0.027(2) 0.064(3) 0.028(2) 0.008(2) -0.0030(18) -0.011(2)
C20 0.026(2) 0.100(5) 0.039(3) -0.017(3) 0.009(2) -0.015(3)
C21 0.044(3) 0.060(4) 0.052(3) 0.021(3) 0.009(2) -0.018(3)
C22 0.022(2) 0.037(3) 0.036(3) -0.0014(19) -0.0109(18) 0.0026(19)
C23 0.022(2) 0.053(3) 0.046(3) 0.004(2) -0.009(2) -0.011(2)
C24 0.035(3) 0.051(3) 0.065(4) -0.008(3) -0.005(2) 0.011(2)
C25 0.031(2) 0.026(2) 0.027(2) 0.0008(18) 0.0114(17) 0.0044(18)
C26 0.0195(19) 0.037(3) 0.027(2) 0.0012(19) 0.0010(16) 0.0037(18)
C27 0.027(2) 0.034(3) 0.030(2) 0.0062(18) -0.0080(18) -0.0128(19)
C28 0.032(2) 0.041(3) 0.031(2) 0.010(2) -0.0022(18) -0.003(2)
C29 0.043(3) 0.039(3) 0.028(2) -0.001(2) -0.004(2) -0.005(2)
C30 0.024(2) 0.024(2) 0.037(2) 0.0054(18) 0.0024(17) -0.0064(17)
C31 0.035(2) 0.031(3) 0.046(3) 0.003(2) 0.006(2) 0.002(2)
C32 0.030(2) 0.029(2) 0.035(3) 0.0032(19) 0.0007(19) -0.0012(18)
C33 0.035(2) 0.032(3) 0.037(3) -0.0147(19) 0.018(2) -0.010(2)
C34 0.134(6) 0.032(3) 0.049(4) -0.010(3) 0.054(4) -0.020(4)
C35 0.111(6) 0.063(4) 0.044(3) -0.004(3) 0.023(3) 0.038(4)
C36 0.188(9) 0.041(4) 0.086(5) -0.026(4) 0.105(6) -0.040(5)
C37 0.083(5) 0.061(4) 0.115(6) -0.055(4) 0.071(4) -0.029(4)
C38 0.114(6) 0.081(5) 0.073(5) -0.027(4) 0.021(5) 0.044(5)
C110 0.051(14) 0.008(10) 0.053(14) 0.012(9) 0.003(11) 0.001(9)
B1 0.080(5) 0.058(5) 0.029(3) 0.015(3) 0.032(3) 0.019(4)
B2 0.031(3) 0.028(3) 0.057(4) 0.002(3) 0.009(2) -0.003(2)
N1 0.0290(18) 0.0179(18) 0.0253(18) 0.0005(14) 0.0071(14) -0.0012(14)
N2 0.0215(16) 0.0201(18) 0.0190(17) -0.0012(13) 0.0056(13) -0.0024(13)
N4 0.0201(16) 0.023(2) 0.0226(17) -0.0060(14) 0.0067(13) -0.0025(14)
N5 0.0204(16) 0.0215(19) 0.0209(17) -0.0027(13) 0.0036(13) -0.0039(14)
F1 0.0387(15) 0.0423(17) 0.0426(17) 0.0028(12) 0.0217(13) 0.0103(12)
F2 0.087(2) 0.051(2) 0.0454(18) -0.0124(15) 0.0240(16) 0.0163(18)
F3 0.040(2) 0.048(3) 0.051(3) -0.0019(18) 0.0159(18) -0.0158(18)
F4 0.036(3) 0.136(8) 0.048(4) 0.039(5) 0.006(2) 0.006(4)
F5 0.157(4) 0.040(2) 0.076(3) 0.0047(18) 0.043(3) -0.014(2)
F6 0.0577(18) 0.0304(16) 0.075(2) -0.0100(14) 0.0189(16) -0.0090(13)
F7 0.073(2) 0.0364(18) 0.139(4) 0.002(2) 0.060(2) -0.0012(17)
F8 0.086(3) 0.074(3) 0.169(5) -0.061(3) -0.056(3) 0.018(2)
F13 0.11(2) 0.018(7) 0.062(14) 0.002(7) 0.063(13) -0.008(8)
F14 0.047(5) 0.042(5) 0.035(5) -0.008(3) 0.003(3) 0.007(4)
P1 0.0197(7) 0.0196(8) 0.027(3) -0.0001(9) 0.0005(9) 0.0007(5)
P2 0.0260(5) 0.0232(6) 0.0228(5) -0.0009(4) 0.0012(4) -0.0073(4)
P3 0.0152(4) 0.0256(6) 0.0184(5) -0.0015(4) 0.0009(4) -0.0031(4)
P4 0.0165(5) 0.0223(6) 0.0192(5) 0.0001(4) 0.0003(4) -0.0014(4)
P11 0.021(5) 0.026(6) 0.02(2) -0.001(7) 0.011(5) 0.005(4)
Cl1 0.0153(4) 0.0218(5) 0.0226(5) 0.0016(4) 0.0025(3) -0.0026(3)
Cl2 0.0203(4) 0.0207(5) 0.0212(5) -0.0005(4) -0.0009(4) -0.0007(4)
Ru1 0.01361(13) 0.01887(15) 0.01564(14) -0.00173(13) 0.00243(10) -0.00159(12)
Ru2 0.01602(14) 0.01752(16) 0.02105(15) -0.00227(12) 0.00380(11) -0.00124(12)

loop_
_atom_type_symbol
_atom_type_description
_atom_type_scat_dispersion_real
_atom_type_scat_dispersion_imag
_atom_type_scat_source
C C 0.0033 0.0016 'International Tables Vol C Tables 4.2.6.8 and 6.1.1.4'
H H 0.0000 0.0000 'International Tables Vol C Tables 4.2.6.8 and 6.1.1.4'
B B 0.0013 0.0007 'International Tables Vol C Tables 4.2.6.8 and 6.1.1.4'
N N 0.0061 0.0033 'International Tables Vol C Tables 4.2.6.8 and 6.1.1.4'
F F 0.0171 0.0103 'International Tables Vol C Tables 4.2.6.8 and 6.1.1.4'
P P 0.1023 0.0942 'International Tables Vol C Tables 4.2.6.8 and 6.1.1.4'
Cl Cl 0.1484 0.1585 'International Tables Vol C Tables 4.2.6.8 and 6.1.1.4'
Ru Ru -1.2594 0.8363 'International Tables Vol C Tables 4.2.6.8 and 6.1.1.4'

loop_
_geom_angle_atom_site_label_1
_geom_angle_atom_site_label_2
_geom_angle_atom_site_label_3
_geom_angle
N1 C1 C2 109.5(3)
N1 C1 H1A 109.8
C2 C1 H1A 109.8
N1 C1 H1B 109.8
C2 C1 H1B 109.8
H1A C1 H1B 108.2
C1 C2 P2 108.5(3)
C1 C2 H2A 110.0
P2 C2 H2A 110.0
C1 C2 H2B 110.0
P2 C2 H2B 110.0
H2A C2 H2B 108.4
C4 C3 C5 109.4(4)
C4 C3 P2 112.8(4)
C5 C3 P2 114.5(4)
C4 C3 H3 106.5
C5 C3 H3 106.5
P2 C3 H3 106.5
C3 C4 H4A 109.5
C3 C4 H4B 109.5
H4A C4 H4B 109.5
C3 C4 H4C 109.5
H4A C4 H4C 109.5
H4B C4 H4C 109.5
C3 C5 H5C 109.5
C3 C5 H5D 109.5
H5C C5 H5D 109.5
C3 C5 H5E 109.5
H5C C5 H5E 109.5
H5D C5 H5E 109.5
C7 C6 C8 110.7(5)
C7 C6 P2 118.0(4)
C8 C6 P2 112.8(3)
C7 C6 H6 104.6
C8 C6 H6 104.6
P2 C6 H6 104.6
C6 C7 H7A 109.5
C6 C7 H7B 109.5
H7A C7 H7B 109.5
C6 C7 H7C 109.5
H7A C7 H7C 109.5
H7B C7 H7C 109.5
C6 C8 H8A 109.5
C6 C8 H8B 109.5
H8A C8 H8B 109.5
C6 C8 H8C 109.5
H8A C8 H8C 109.5
H8B C8 H8C 109.5
C10 C9 N1 111.3(4)
C10 C9 H9A 109.4
N1 C9 H9A 109.4
C10 C9 H9B 109.4
N1 C9 H9B 109.4
H9A C9 H9B 108.0
C9 C10 P1 107.4(4)
C9 C10 H10A 110.2
P1 C10 H10A 110.2
C9 C10 H10B 110.2
P1 C10 H10B 110.2
H10A C10 H10B 108.5
C12 C11 C13 107.4(5)
C12 C11 P1 115.4(4)
C13 C11 P1 116.3(5)
C12 C11 H11 105.5
C13 C11 H11 105.5
P1 C11 H11 105.5
C11 C12 H12A 109.5
C11 C12 H12B 109.5
H12A C12 H12B 109.5
C11 C12 H12C 109.5
H12A C12 H12C 109.5
H12B C12 H12C 109.5
C11 C13 H13A 109.5
C11 C13 H13B 109.5
H13A C13 H13B 109.5
C11 C13 H13C 109.5
H13A C13 H13C 109.5
H13B C13 H13C 109.5
C15 C14 C16 112.0(5)
C15 C14 P1 113.8(4)
C16 C14 P1 115.4(5)
C15 C14 H14 104.8
C16 C14 H14 104.8
P1 C14 H14 104.8
C14 C15 H15A 109.5
C14 C15 H15B 109.5
H15A C15 H15B 109.5
C14 C15 H15C 109.5
H15A C15 H15C 109.5
H15B C15 H15C 109.5
C14 C16 H16A 109.5
C14 C16 H16B 109.5
H16A C16 H16B 109.5
C14 C16 H16C 109.5
H16A C16 H16C 109.5
H16B C16 H16C 109.5
N2 C17 C18 109.9(3)
N2 C17 H17A 109.7
C18 C17 H17A 109.7
N2 C17 H17B 109.7
C18 C17 H17B 109.7
H17A C17 H17B 108.2
C17 C18 P3 108.2(3)
C17 C18 H18A 110.1
P3 C18 H18A 110.1
C17 C18 H18B 110.1
P3 C18 H18B 110.1
H18A C18 H18B 108.4
C21 C19 C20 111.6(4)
C21 C19 P3 114.4(3)
C20 C19 P3 111.2(4)
C21 C19 H19 106.3
C20 C19 H19 106.3
P3 C19 H19 106.3
C19 C20 H20A 109.5
C19 C20 H20B 109.5
H20A C20 H20B 109.5
C19 C20 H20C 109.5
H20A C20 H20C 109.5
H20B C20 H20C 109.5
C19 C21 H21A 109.5
C19 C21 H21B 109.5
H21A C21 H21B 109.5
C19 C21 H21C 109.5
H21A C21 H21C 109.5
H21B C21 H21C 109.5
C24 C22 C23 110.8(4)
C24 C22 P3 115.3(3)
C23 C22 P3 115.4(3)
C24 C22 H22 104.6
C23 C22 H22 104.6
P3 C22 H22 104.6
C22 C23 H23A 109.5
C22 C23 H23B 109.5
H23A C23 H23B 109.5
C22 C23 H23C 109.5
H23A C23 H23C 109.5
H23B C23 H23C 109.5
C22 C24 H24A 109.5
C22 C24 H24B 109.5
H24A C24 H24B 109.5
C22 C24 H24C 109.5
H24A C24 H24C 109.5
H24B C24 H24C 109.5
N2 C25 C26 110.9(3)
N2 C25 H25A 109.5
C26 C25 H25A 109.5
N2 C25 H25B 109.5
C26 C25 H25B 109.5
H25A C25 H25B 108.1
C25 C26 P4 108.5(3)
C25 C26 H26A 110.0
P4 C26 H26A 110.0
C25 C26 H26B 110.0
P4 C26 H26B 110.0
H26A C26 H26B 108.4
C28 C27 C29 110.6(4)
C28 C27 P4 115.4(3)
C29 C27 P4 113.1(3)
C28 C27 H27 105.6
C29 C27 H27 105.6
P4 C27 H27 105.6
C27 C28 H28A 109.5
C27 C28 H28B 109.5
H28A C28 H28B 109.5
C27 C28 H28C 109.5
H28A C28 H28C 109.5
H28B C28 H28C 109.5
C27 C29 H29A 109.5
C27 C29 H29B 109.5
H29A C29 H29B 109.5
C27 C29 H29C 109.5
H29A C29 H29C 109.5
H29B C29 H29C 109.5
C32 C30 C31 110.7(4)
C32 C30 P4 112.6(3)
C31 C30 P4 114.7(3)
C32 C30 H30 106.0
C31 C30 H30 106.0
P4 C30 H30 106.0
C30 C31 H31A 109.5
C30 C31 H31B 109.5
H31A C31 H31B 109.5
C30 C31 H31C 109.5
H31A C31 H31C 109.5
H31B C31 H31C 109.5
C30 C32 H32A 109.5
C30 C32 H32B 109.5
H32A C32 H32B 109.5
C30 C32 H32C 109.5
H32A C32 H32C 109.5
H32B C32 H32C 109.5
C34 C33 C35 119.4(5)
C34 C33 N4 123.3(5)
C35 C33 N4 117.3(4)
C33 C34 C36 118.8(7)
C33 C34 H34 120.6
C36 C34 H34 120.6
C33 C35 C38 119.6(6)
C33 C35 H35 120.2
C38 C35 H35 120.2
C37 C36 C34 122.3(6)
C37 C36 H36 118.9
C34 C36 H36 118.9
C36 C37 C38 119.7(5)
C36 C37 H37 120.1
C38 C37 H37 120.1
C37 C38 C35 119.6(7)
C37 C38 H38 120.2
C35 C38 H38 120.2
P1 C110 P11 16.9(13)
F13 B1 F2 137.9(9)
F13 B1 F4 30.7(8)
F2 B1 F4 115.6(7)
F13 B1 F1 108.4(10)
F2 B1 F1 110.8(5)
F4 B1 F1 113.1(6)
F13 B1 F3 79.4(11)
F2 B1 F3 102.5(5)
F4 B1 F3 106.1(6)
F1 B1 F3 107.7(5)
F13 B1 F14 86.1(11)
F2 B1 F14 78.7(5)
F4 B1 F14 56.6(6)
F1 B1 F14 90.6(5)
F3 B1 F14 159.4(5)
F5 B2 F8 109.5(5)
F5 B2 F7 109.5(5)
F8 B2 F7 107.9(5)
F5 B2 F6 111.4(5)
F8 B2 F6 109.2(4)
F7 B2 F6 109.3(4)
C1 N1 C9 109.2(3)
C1 N1 Ru2 112.7(2)
C9 N1 Ru2 118.5(3)
C1 N1 H1 105.1
C9 N1 H1 105.1
Ru2 N1 H1 105.1
C25 N2 C17 110.1(3)
C25 N2 Ru1 117.2(2)
C17 N2 Ru1 111.7(2)
C25 N2 H2 105.7
C17 N2 H2 105.7
Ru1 N2 H2 105.7
N5 N4 C33 114.0(3)
N5 N4 Ru2 117.2(2)
C33 N4 Ru2 128.8(3)
N4 N5 Ru1 125.8(2)
N4 N5 H101 116(2)
Ru1 N5 H101 118(2)
C110 P1 C14 129.6(10)
C110 P1 C10 48.2(9)
C14 P1 C10 97.3(5)
C110 P1 C11 59.9(8)
C14 P1 C11 109.3(3)
C10 P1 C11 102.8(4)
C110 P1 Ru2 103.0(8)
C14 P1 Ru2 119.1(2)
C10 P1 Ru2 97.3(3)
C11 P1 Ru2 124.0(3)
C2 P2 C6 105.4(2)
C2 P2 C3 102.6(2)
C6 P2 C3 100.8(2)
C2 P2 Ru2 101.12(14)
C6 P2 Ru2 118.68(16)
C3 P2 Ru2 125.67(16)
C18 P3 C22 101.4(2)
C18 P3 C19 107.5(2)
C22 P3 C19 106.8(2)
C18 P3 Ru1 101.14(13)
C22 P3 Ru1 114.71(15)
C19 P3 Ru1 122.69(15)
C27 P4 C26 100.61(19)
C27 P4 C30 108.9(2)
C26 P4 C30 104.5(2)
C27 P4 Ru1 116.77(15)
C26 P4 Ru1 96.60(14)
C30 P4 Ru1 124.53(14)
C110 P11 Ru2 95.7(12)
Ru1 Cl1 Ru2 87.94(3)
Ru1 Cl2 Ru2 87.38(3)
N5 Ru1 N2 172.39(13)
N5 Ru1 P3 98.81(10)
N2 Ru1 P3 83.95(9)
N5 Ru1 P4 103.90(10)
N2 Ru1 P4 82.53(9)
P3 Ru1 P4 99.45(4)
N5 Ru1 Cl1 85.90(9)
N2 Ru1 Cl1 90.38(9)
P3 Ru1 Cl1 170.49(3)
P4 Ru1 Cl1 87.34(3)
N5 Ru1 Cl2 86.24(10)
N2 Ru1 Cl2 86.53(9)
P3 Ru1 Cl2 92.84(3)
P4 Ru1 Cl2 162.55(4)
Cl1 Ru1 Cl2 79.16(3)
N4 Ru2 N1 168.67(13)
N4 Ru2 P11 97.6(12)
N1 Ru2 P11 92.6(13)
N4 Ru2 P2 100.72(9)
N1 Ru2 P2 83.75(10)
P11 Ru2 P2 92.3(12)
N4 Ru2 P1 108.7(2)
N1 Ru2 P1 80.3(2)
P11 Ru2 P1 15.8(15)
P2 Ru2 P1 100.82(11)
N4 Ru2 Cl1 86.51(10)
N1 Ru2 Cl1 82.94(9)
P11 Ru2 Cl1 173.7(18)
P2 Ru2 Cl1 91.63(4)
P1 Ru2 Cl1 157.9(2)
N4 Ru2 Cl2 85.44(9)
N1 Ru2 Cl2 88.38(9)
P11 Ru2 Cl2 97.2(13)
P2 Ru2 Cl2 167.94(4)
P1 Ru2 Cl2 86.79(14)
Cl1 Ru2 Cl2 78.31(3)

loop_
_geom_bond_atom_site_label_1
_geom_bond_atom_site_label_2
_geom_bond_distance
C1 N1 1.481(5)
C1 C2 1.532(6)
C1 H1A 0.9900
C1 H1B 0.9900
C2 P2 1.838(4)
C2 H2A 0.9900
C2 H2B 0.9900
C3 C4 1.499(7)
C3 C5 1.527(7)
C3 P2 1.877(5)
C3 H3 1.0000
C4 H4A 0.9800
C4 H4B 0.9800
C4 H4C 0.9800
C5 H5C 0.9800
C5 H5D 0.9800
C5 H5E 0.9800
C6 C7 1.485(8)
C6 C8 1.522(7)
C6 P2 1.842(5)
C6 H6 1.0000
C7 H7A 0.9800
C7 H7B 0.9800
C7 H7C 0.9800
C8 H8A 0.9800
C8 H8B 0.9800
C8 H8C 0.9800
C9 C10 1.416(7)
C9 N1 1.500(5)
C9 H9A 0.9900
C9 H9B 0.9900
C10 P1 1.873(11)
C10 H10A 0.9900
C10 H10B 0.9900
C11 C12 1.514(7)
C11 C13 1.559(8)
C11 P1 1.875(6)
C11 H11 1.0000
C12 H12A 0.9800
C12 H12B 0.9800
C12 H12C 0.9800
C13 H13A 0.9800
C13 H13B 0.9800
C13 H13C 0.9800
C14 C15 1.529(7)
C14 C16 1.544(8)
C14 P1 1.831(5)
C14 H14 1.0000
C15 H15A 0.9800
C15 H15B 0.9800
C15 H15C 0.9800
C16 H16A 0.9800
C16 H16B 0.9800
C16 H16C 0.9800
C17 N2 1.501(5)
C17 C18 1.511(6)
C17 H17A 0.9900
C17 H17B 0.9900
C18 P3 1.834(4)
C18 H18A 0.9900
C18 H18B 0.9900
C19 C21 1.514(8)
C19 C20 1.532(7)
C19 P3 1.862(5)
C19 H19 1.0000
C20 H20A 0.9800
C20 H20B 0.9800
C20 H20C 0.9800
C21 H21A 0.9800
C21 H21B 0.9800
C21 H21C 0.9800
C22 C24 1.519(7)
C22 C23 1.548(6)
C22 P3 1.854(4)
C22 H22 1.0000
C23 H23A 0.9800
C23 H23B 0.9800
C23 H23C 0.9800
C24 H24A 0.9800
C24 H24B 0.9800
C24 H24C 0.9800
C25 N2 1.491(5)
C25 C26 1.501(6)
C25 H25A 0.9900
C25 H25B 0.9900
C26 P4 1.855(4)
C26 H26A 0.9900
C26 H26B 0.9900
C27 C28 1.525(6)
C27 C29 1.543(6)
C27 P4 1.852(4)
C27 H27 1.0000
C28 H28A 0.9800
C28 H28B 0.9800
C28 H28C 0.9800
C29 H29A 0.9800
C29 H29B 0.9800
C29 H29C 0.9800
C30 C32 1.510(6)
C30 C31 1.559(6)
C30 P4 1.861(4)
C30 H30 1.0000
C31 H31A 0.9800
C31 H31B 0.9800
C31 H31C 0.9800
C32 H32A 0.9800
C32 H32B 0.9800
C32 H32C 0.9800
C33 C34 1.332(7)
C33 C35 1.397(8)
C33 N4 1.450(5)
C34 C36 1.422(8)
C34 H34 0.9500
C35 C38 1.400(8)
C35 H35 0.9500
C36 C37 1.309(11)
C36 H36 0.9500
C37 C38 1.364(11)
C37 H37 0.9500
C38 H38 0.9500
C110 P1 1.56(2)
C110 P11 1.96(5)
B1 F13 1.27(2)
B1 F2 1.324(7)
B1 F4 1.338(10)
B1 F1 1.412(6)
B1 F3 1.464(9)
B1 F14 1.805(14)
B2 F5 1.351(7)
B2 F8 1.359(7)
B2 F7 1.381(6)
B2 F6 1.387(6)
N1 Ru2 2.145(3)
N1 H1 0.9300
N2 Ru1 2.164(3)
N2 H2 0.9300
N4 N5 1.289(5)
N4 Ru2 2.084(3)
N5 Ru1 1.983(3)
N5 H101 1.01(4)
P1 Ru2 2.364(3)
P2 Ru2 2.3147(11)
P3 Ru1 2.3044(10)
P4 Ru1 2.3278(11)
P11 Ru2 2.237(15)
Cl1 Ru1 2.4510(9)
Cl1 Ru2 2.4636(9)
Cl2 Ru1 2.4537(10)
Cl2 Ru2 2.4856(10)
